data_4315722
loop_
_publ_author_name
'Damijana Urankar'
'Balazs Pinter'
'Andrej Pevec'
'Frank De Proft'
'Iztok Turel'
'Janez Ko\<smrlj'

_publ_contact_author_address
;
Faculty of Chemistry and Chemical Technology
University of Ljubljana
A\<sker\<ceva 5, P. O. Box 537
1000 Ljubljana
Slovenia
;
_publ_contact_author_email janez.kosmrlj@fkkt.uni-lj.si
_publ_contact_author_name 'Janez Ko\<smrlj'
_publ_section_title
;
 Click-Triazole N2 Coordination to Transition-Metal Ions Is Assisted by a
 Pendant Pyridine Substituent
;
_journal_name_full 'Inorganic Chemistry'
_journal_page_first 4820
_journal_page_last 4829
_journal_paper_doi 10.1021/ic902354e
_journal_volume 49
_journal_year 2010
_chemical_formula_sum 'C14 H12 N4'
_chemical_formula_weight 236.28
_chemical_name_systematic
;
 ?
;
_space_group_IT_number 33
_symmetry_cell_setting orthorhombic
_symmetry_space_group_name_Hall 'P -2bc 2a'
_symmetry_space_group_name_H-M 'P 21 n b'
_atom_sites_solution_hydrogens geom
_atom_sites_solution_primary direct
_atom_sites_solution_secondary difmap
_audit_creation_method SHELXL-97
_cell_angle_alpha 90.00
_cell_angle_beta 90.00
_cell_angle_gamma 90.00
_cell_formula_units_Z 4
_cell_length_a 5.5208(3)
_cell_length_b 11.2278(6)
_cell_length_c 19.4945(14)
_cell_measurement_reflns_used 1006
_cell_measurement_temperature 293(2)
_cell_measurement_theta_max 23.53
_cell_measurement_theta_min 2.55
_cell_volume 1208.39(13)
_computing_cell_refinement 'DENZO and SCALEPACK (Otwinowski & Minor, 1997)'
_computing_data_collection 'COLLECT (Nonius, 1998)'
_computing_data_reduction 'DENZO and SCALEPACK'
_computing_publication_material 'WinGX (Farrugia, 1999)'
_computing_structure_refinement 'SHELXL-97 (Sheldrick, 2008)'
_computing_structure_solution 'SIR-92 (Giacovazzo, 1993)'
_diffrn_ambient_temperature 293(2)
_diffrn_measured_fraction_theta_full 0.979
_diffrn_measured_fraction_theta_max 0.979
_diffrn_measurement_device_type
;
Nonius KappaCCD area-detector diffractometer
;
_diffrn_measurement_method '\w scans'
_diffrn_radiation_monochromator graphite
_diffrn_radiation_source 'fine-focus sealed tube'
_diffrn_radiation_type MoK\a
_diffrn_radiation_wavelength 0.71073
_diffrn_reflns_av_R_equivalents 0.063
_diffrn_reflns_av_sigmaI/netI 0.0551
_diffrn_reflns_limit_h_max 6
_diffrn_reflns_limit_h_min -6
_diffrn_reflns_limit_k_max 12
_diffrn_reflns_limit_k_min -12
_diffrn_reflns_limit_l_max 21
_diffrn_reflns_limit_l_min -21
_diffrn_reflns_number 4499
_diffrn_reflns_theta_full 23.49
_diffrn_reflns_theta_max 23.49
_diffrn_reflns_theta_min 3.62
_exptl_absorpt_coefficient_mu 0.082
_exptl_absorpt_correction_T_max 0.9919
_exptl_absorpt_correction_T_min 0.9878
_exptl_absorpt_correction_type multi-scan
_exptl_absorpt_process_details 'SCALEPACK (Otwinowski & Minor, 1997)'
_exptl_crystal_colour colourless
_exptl_crystal_density_diffrn 1.299
_exptl_crystal_density_method 'not measured'
_exptl_crystal_description block
_exptl_crystal_F_000 496
_exptl_crystal_size_max 0.15
_exptl_crystal_size_mid 0.10
_exptl_crystal_size_min 0.10
_refine_diff_density_max 0.108
_refine_diff_density_min -0.171
_refine_diff_density_rms 0.027
_refine_ls_abs_structure_details 'Flack H D (1983), Acta Cryst. A39, 876-881'
_refine_ls_abs_structure_Flack -4(5)
_refine_ls_extinction_coef 0.042(7)
_refine_ls_extinction_expression Fc^*^=kFc[1+0.001xFc^2^\l^3^/sin(2\q)]^-1/4^
_refine_ls_extinction_method SHELXL
_refine_ls_goodness_of_fit_ref 1.080
_refine_ls_hydrogen_treatment constr
_refine_ls_matrix_type full
_refine_ls_number_parameters 166
_refine_ls_number_reflns 1671
_refine_ls_number_restraints 1
_refine_ls_restrained_S_all 1.079
_refine_ls_R_factor_all 0.0759
_refine_ls_R_factor_gt 0.0492
_refine_ls_shift/su_max 0.0001
_refine_ls_shift/su_mean 0.0001
_refine_ls_structure_factor_coef Fsqd
_refine_ls_weighting_details 'calc w=1/[\s^2^(Fo^2^)+(0.0311P)^2^+0.3646P] where P=(Fo^2^+2Fc^2^)/3'
_refine_ls_weighting_scheme calc
_refine_ls_wR_factor_gt 0.1015
_refine_ls_wR_factor_ref 0.1169
_reflns_number_gt 1297
_reflns_number_total 1671
_reflns_threshold_expression >2\s(I)
_cod_data_source_file ic902354e_si_001_2.cif
_cod_data_source_block L
_cod_database_code 4315722

loop_
_symmetry_equiv_pos_as_xyz
'x, y, z'
'x+1/2, -y, -z'
'x+1/2, -y+1/2, z+1/2'
'x, y+1/2, -z+1/2'

loop_
_atom_site_label
_atom_site_type_symbol
_atom_site_fract_x
_atom_site_fract_y
_atom_site_fract_z
_atom_site_U_iso_or_equiv
_atom_site_adp_type
_atom_site_occupancy
_atom_site_symmetry_multiplicity
_atom_site_calc_flag
_atom_site_refinement_flags
_atom_site_disorder_assembly
_atom_site_disorder_group
N1 N 0.3913(6) 0.1452(3) 0.20413(15) 0.0668(9) Uani 1 1 d . . .
N2 N 0.1642(7) 0.1093(3) 0.21540(18) 0.0854(11) Uani 1 1 d . . .
N3 N 0.1246(6) 0.0179(3) 0.17403(18) 0.0756(9) Uani 1 1 d . . .
N4 N 0.3559(6) 0.3738(3) 0.14548(16) 0.0698(9) Uani 1 1 d . . .
C1 C 0.4889(10) 0.2483(4) 0.2398(2) 0.0812(13) Uani 1 1 d . . .
H1A H 0.6420 0.2268 0.2608 0.080(13) Uiso 1 1 calc R . .
H1B H 0.3782 0.2714 0.2760 0.094(15) Uiso 1 1 calc R . .
C2 C 0.5281(7) 0.3529(3) 0.19255(17) 0.0600(9) Uani 1 1 d . . .
C3 C 0.7302(7) 0.4228(4) 0.1999(2) 0.0672(11) Uani 1 1 d . . .
H3 H 0.8481 0.4040 0.2322 0.081 Uiso 1 1 calc R . .
C4 C 0.7552(8) 0.5220(4) 0.1583(2) 0.0733(11) Uani 1 1 d . . .
H4 H 0.8882 0.5723 0.1628 0.088 Uiso 1 1 calc R . .
C5 C 0.5815(8) 0.5444(4) 0.1107(2) 0.0731(11) Uani 1 1 d . . .
H5 H 0.5941 0.6102 0.0820 0.088 Uiso 1 1 calc R . .
C6 C 0.3891(8) 0.4698(4) 0.1057(2) 0.0739(11) Uani 1 1 d . . .
H6 H 0.2728 0.4862 0.0725 0.089 Uiso 1 1 calc R . .
C4A C 0.3264(6) -0.0037(3) 0.13671(17) 0.0542(8) Uani 1 1 d . . .
C5A C 0.4968(7) 0.0779(3) 0.15600(19) 0.0608(9) Uani 1 1 d . . .
H5A H 0.6538 0.0851 0.1392 0.073 Uiso 1 1 calc R . .
C1B C 0.3334(6) -0.0963(3) 0.08370(16) 0.0533(8) Uani 1 1 d . . .
C2B C 0.1455(7) -0.1766(3) 0.0760(2) 0.0664(10) Uani 1 1 d . . .
H2B H 0.0170 -0.1751 0.1069 0.080 Uiso 1 1 calc R . .
C3B C 0.1450(8) -0.2589(4) 0.0233(2) 0.0763(11) Uani 1 1 d . . .
H3B H 0.0175 -0.3126 0.0191 0.092 Uiso 1 1 calc R . .
C4B C 0.3325(9) -0.2614(4) -0.0228(2) 0.0743(11) Uani 1 1 d . . .
H4B H 0.3309 -0.3157 -0.0588 0.089 Uiso 1 1 calc R . .
C5B C 0.5221(8) -0.1840(3) -0.0157(2) 0.0690(11) Uani 1 1 d . . .
H5B H 0.6510 -0.1870 -0.0463 0.083 Uiso 1 1 calc R . .
C6B C 0.5228(7) -0.1011(3) 0.03701(17) 0.0614(9) Uani 1 1 d . . .
H6B H 0.6516 -0.0482 0.0411 0.074 Uiso 1 1 calc R . .

loop_
_atom_site_aniso_label
_atom_site_aniso_U_11
_atom_site_aniso_U_22
_atom_site_aniso_U_33
_atom_site_aniso_U_23
_atom_site_aniso_U_13
_atom_site_aniso_U_12
N1 0.073(2) 0.071(2) 0.0560(18) 0.0070(16) 0.0050(17) -0.0050(18)
N2 0.085(3) 0.092(3) 0.079(2) -0.004(2) 0.024(2) -0.006(2)
N3 0.067(2) 0.082(2) 0.078(2) -0.0053(19) 0.0213(19) -0.0115(18)
N4 0.065(2) 0.072(2) 0.0728(19) 0.0018(17) -0.0050(17) 0.0009(18)
C1 0.110(4) 0.075(3) 0.058(2) -0.003(2) -0.011(3) -0.010(2)
C2 0.067(2) 0.062(2) 0.051(2) -0.0057(17) -0.0030(19) 0.001(2)
C3 0.067(3) 0.073(3) 0.061(2) -0.008(2) -0.0085(18) 0.006(2)
C4 0.069(3) 0.072(3) 0.079(3) -0.014(2) -0.001(2) -0.011(2)
C5 0.078(3) 0.065(2) 0.076(3) 0.003(2) 0.005(2) 0.003(2)
C6 0.072(3) 0.074(2) 0.076(3) 0.004(2) -0.014(2) 0.012(2)
C4A 0.0471(17) 0.060(2) 0.0558(19) 0.0165(17) 0.0012(17) -0.0033(18)
C5A 0.053(2) 0.069(2) 0.061(2) 0.0104(19) 0.0034(18) -0.0002(19)
C1B 0.0469(18) 0.057(2) 0.0556(19) 0.0133(16) -0.0068(16) 0.0010(17)
C2B 0.053(2) 0.076(2) 0.071(2) 0.008(2) -0.0009(19) -0.002(2)
C3B 0.064(2) 0.081(3) 0.085(3) 0.000(2) -0.013(2) -0.010(2)
C4B 0.086(3) 0.072(3) 0.064(2) 0.000(2) -0.014(2) 0.007(3)
C5B 0.076(3) 0.071(2) 0.060(2) 0.0101(19) 0.010(2) 0.009(2)
C6B 0.055(2) 0.065(2) 0.064(2) 0.0141(19) 0.0062(19) -0.0033(19)

loop_
_atom_type_symbol
_atom_type_description
_atom_type_scat_dispersion_real
_atom_type_scat_dispersion_imag
_atom_type_scat_source
C C 0.0033 0.0016 'International Tables Vol C Tables 4.2.6.8 and 6.1.1.4'
H H 0.0000 0.0000 'International Tables Vol C Tables 4.2.6.8 and 6.1.1.4'
N N 0.0061 0.0033 'International Tables Vol C Tables 4.2.6.8 and 6.1.1.4'

loop_
_geom_angle_atom_site_label_1
_geom_angle_atom_site_label_2
_geom_angle_atom_site_label_3
_geom_angle
_geom_angle_site_symmetry_1
_geom_angle_site_symmetry_3
_geom_angle_publ_flag
N2 N1 C5A 110.7(3) . . ?
N2 N1 C1 120.7(4) . . ?
C5A N1 C1 128.6(4) . . ?
N3 N2 N1 106.8(3) . . ?
N2 N3 C4A 109.3(3) . . ?
C6 N4 C2 116.1(3) . . ?
N1 C1 C2 112.4(3) . . ?
N1 C1 H1A 109.1 . . ?
C2 C1 H1A 109.1 . . ?
N1 C1 H1B 109.1 . . ?
C2 C1 H1B 109.1 . . ?
H1A C1 H1B 107.8 . . ?
N4 C2 C3 123.2(3) . . ?
N4 C2 C1 116.9(4) . . ?
C3 C2 C1 119.9(4) . . ?
C2 C3 C4 118.7(4) . . ?
C2 C3 H3 120.7 . . ?
C4 C3 H3 120.7 . . ?
C5 C4 C3 118.6(4) . . ?
C5 C4 H4 120.7 . . ?
C3 C4 H4 120.7 . . ?
C6 C5 C4 119.2(4) . . ?
C6 C5 H5 120.4 . . ?
C4 C5 H5 120.4 . . ?
N4 C6 C5 124.2(4) . . ?
N4 C6 H6 117.9 . . ?
C5 C6 H6 117.9 . . ?
N3 C4A C5A 107.4(3) . . ?
N3 C4A C1B 121.8(3) . . ?
C5A C4A C1B 130.6(3) . . ?
N1 C5A C4A 105.8(3) . . ?
N1 C5A H5A 127.1 . . ?
C4A C5A H5A 127.1 . . ?
C2B C1B C6B 118.0(3) . . ?
C2B C1B C4A 121.2(3) . . ?
C6B C1B C4A 120.6(3) . . ?
C1B C2B C3B 121.2(4) . . ?
C1B C2B H2B 119.4 . . ?
C3B C2B H2B 119.4 . . ?
C4B C3B C2B 120.0(4) . . ?
C4B C3B H3B 120.0 . . ?
C2B C3B H3B 120.0 . . ?
C5B C4B C3B 119.9(4) . . ?
C5B C4B H4B 120.1 . . ?
C3B C4B H4B 120.1 . . ?
C4B C5B C6B 120.3(4) . . ?
C4B C5B H5B 119.9 . . ?
C6B C5B H5B 119.9 . . ?
C5B C6B C1B 120.7(4) . . ?
C5B C6B H6B 119.7 . . ?
C1B C6B H6B 119.7 . . ?

loop_
_geom_bond_atom_site_label_1
_geom_bond_atom_site_label_2
_geom_bond_distance
_geom_bond_site_symmetry_2
_geom_bond_publ_flag
N1 N2 1.335(4) . ?
N1 C5A 1.338(5) . ?
N1 C1 1.454(5) . ?
N2 N3 1.323(4) . ?
N3 C4A 1.352(5) . ?
N4 C6 1.341(5) . ?
N4 C2 1.342(5) . ?
C1 C2 1.507(5) . ?
C1 H1A 0.9700 . ?
C1 H1B 0.9700 . ?
C2 C3 1.372(5) . ?
C3 C4 1.386(5) . ?
C3 H3 0.9300 . ?
C4 C5 1.357(6) . ?
C4 H4 0.9300 . ?
C5 C6 1.357(6) . ?
C5 H5 0.9300 . ?
C6 H6 0.9300 . ?
C4A C5A 1.366(5) . ?
C4A C1B 1.467(5) . ?
C5A H5A 0.9300 . ?
C1B C2B 1.382(5) . ?
C1B C6B 1.387(5) . ?
C2B C3B 1.383(5) . ?
C2B H2B 0.9300 . ?
C3B C4B 1.371(6) . ?
C3B H3B 0.9300 . ?
C4B C5B 1.367(5) . ?
C4B H4B 0.9300 . ?
C5B C6B 1.386(5) . ?
C5B H5B 0.9300 . ?
C6B H6B 0.9300 . ?

loop_
_geom_torsion_atom_site_label_1
_geom_torsion_atom_site_label_2
_geom_torsion_atom_site_label_3
_geom_torsion_atom_site_label_4
_geom_torsion
_geom_torsion_site_symmetry_1
_geom_torsion_site_symmetry_2
_geom_torsion_site_symmetry_3
_geom_torsion_site_symmetry_4
_geom_torsion_publ_flag
C5A N1 N2 N3 0.1(4) . . . . ?
C1 N1 N2 N3 177.4(3) . . . . ?
N1 N2 N3 C4A 0.0(4) . . . . ?
N2 N1 C1 C2 -110.3(4) . . . . ?
C5A N1 C1 C2 66.5(6) . . . . ?
C6 N4 C2 C3 -1.1(5) . . . . ?
C6 N4 C2 C1 177.5(3) . . . . ?
N1 C1 C2 N4 40.9(5) . . . . ?
N1 C1 C2 C3 -140.4(4) . . . . ?
N4 C2 C3 C4 2.0(6) . . . . ?
C1 C2 C3 C4 -176.6(4) . . . . ?
C2 C3 C4 C5 -1.6(6) . . . . ?
C3 C4 C5 C6 0.3(6) . . . . ?
C2 N4 C6 C5 -0.2(6) . . . . ?
C4 C5 C6 N4 0.6(6) . . . . ?
N2 N3 C4A C5A 0.0(4) . . . . ?
N2 N3 C4A C1B -176.9(3) . . . . ?
N2 N1 C5A C4A -0.1(4) . . . . ?
C1 N1 C5A C4A -177.1(3) . . . . ?
N3 C4A C5A N1 0.0(4) . . . . ?
C1B C4A C5A N1 176.6(3) . . . . ?
N3 C4A C1B C2B -9.0(5) . . . . ?
C5A C4A C1B C2B 174.9(3) . . . . ?
N3 C4A C1B C6B 166.9(3) . . . . ?
C5A C4A C1B C6B -9.2(5) . . . . ?
C6B C1B C2B C3B -0.3(5) . . . . ?
C4A C1B C2B C3B 175.8(3) . . . . ?
C1B C2B C3B C4B -0.4(6) . . . . ?
C2B C3B C4B C5B 1.3(6) . . . . ?
C3B C4B C5B C6B -1.5(6) . . . . ?
C4B C5B C6B C1B 0.8(5) . . . . ?
C2B C1B C6B C5B 0.1(5) . . . . ?
C4A C1B C6B C5B -176.0(3) . . . . ?

loop_
_cod_related_entry_id
_cod_related_entry_database
_cod_related_entry_code
1 ChemSpider 26945321
